data_7049317
loop_
_publ_author_name
'Mei, Yanbo'
'Borger, Jaap E.'
'Wu, Dong-Jun'
'Gr\"utzmacher, Hansj\"org'

_publ_section_title
;
 Salen supported Al-O-C[triple bond, length as m-dash]P and Ga-P[double
 bond, length as m-dash]C[double bond, length as m-dash]O complexes.
;
_journal_issue 13
_journal_name_full 'Dalton transactions (Cambridge, England : 2003)'
_journal_page_first 4370
_journal_page_last 4374
_journal_paper_doi 10.1039/c9dt00485h
_journal_volume 48
_journal_year 2019
_chemical_formula_moiety 'C O P, C9 H17 N2'
_chemical_formula_sum 'C10 H17 N2 O P'
_chemical_formula_weight 212.22
_space_group_crystal_system monoclinic
_space_group_IT_number 14
_space_group_name_Hall '-P 2ybc'
_space_group_name_H-M_alt 'P 1 21/c 1'
_symmetry_space_group_name_Hall '-P 2ybc'
_symmetry_space_group_name_H-M 'P 1 21/c 1'
_atom_sites_solution_hydrogens geom
_atom_sites_solution_primary dual
_audit_creation_date 2018-10-31
_audit_creation_method
;
Olex2 1.2
(compiled 2017.03.28 svn.r3405 for OlexSys, GUI svn.r5337)
;
_audit_update_record
;
2018-10-31 deposited with the CCDC.    2019-03-01 downloaded from the CCDC.
;
_cell_angle_alpha 90
_cell_angle_beta 100.729(3)
_cell_angle_gamma 90
_cell_formula_units_Z 4
_cell_length_a 7.2080(2)
_cell_length_b 14.4448(3)
_cell_length_c 11.7071(3)
_cell_measurement_reflns_used 5827
_cell_measurement_temperature 104(6)
_cell_measurement_theta_max 30.3670
_cell_measurement_theta_min 2.8060
_cell_volume 1197.61(5)
_computing_cell_refinement 'CrysAlisPro 1.171.39.23a (Rigaku OD, 2015)'
_computing_data_collection 'CrysAlisPro 1.171.39.23a (Rigaku OD, 2015)'
_computing_data_reduction 'CrysAlisPro 1.171.39.23a (Rigaku OD, 2015)'
_computing_molecular_graphics 'Olex2 (Dolomanov et al., 2009)'
_computing_publication_material 'Olex2 (Dolomanov et al., 2009)'
_computing_structure_refinement 'ShelXL (Sheldrick, 2015)'
_computing_structure_solution 'ShelXT (Sheldrick, 2015)'
_diffrn_ambient_environment N~2~
_diffrn_ambient_temperature 104(6)
_diffrn_detector 'CCD plate'
_diffrn_detector_area_resol_mean 16.0839
_diffrn_detector_type Sapphire3
_diffrn_measured_fraction_theta_full 1.000
_diffrn_measured_fraction_theta_max 1.000
_diffrn_measurement_details
;
List of Runs (angles in degrees, time in seconds):

  # Type    Start    End  Width  t~exp~   \w     \q     \k     \f   Frames
#--------------------------------------------------------------------------
  1  \w    -49.00  48.00   1.00   10.00    --  -20.87  77.00-150.00   97
  2  \w    -49.00  48.00   1.00   10.00    --  -20.87  77.00   0.00   97
  3  \w     -7.00  91.00   1.00   10.00    --   21.49  77.00 -30.00   98
  4  \w     -7.00  91.00   1.00   10.00    --   21.49  77.00-150.00   98
  5  \w     -7.00  91.00   1.00   10.00    --   21.49  77.00-120.00   98
  6  \w     -7.00  91.00   1.00   10.00    --   21.49  77.00  90.00   98
  7  \w    -95.00 -68.00   1.00   10.00    --  -20.87-179.00-180.00   27
  8  \w     34.00  96.00   1.00   10.00    --   21.49 179.00-150.00   62
;
_diffrn_measurement_device 'four-circle diffractometer'
_diffrn_measurement_device_type 'Xcalibur, Sapphire3'
_diffrn_measurement_method '\w scans'
_diffrn_orient_matrix_type 'CrysAlisPro convention (1999,Acta A55,543-557)'
_diffrn_orient_matrix_UB_11 -0.0127807000
_diffrn_orient_matrix_UB_12 -0.0485483000
_diffrn_orient_matrix_UB_13 -0.0063336000
_diffrn_orient_matrix_UB_21 -0.0068817000
_diffrn_orient_matrix_UB_22 0.0044382000
_diffrn_orient_matrix_UB_23 -0.0610073000
_diffrn_orient_matrix_UB_31 0.0990418000
_diffrn_orient_matrix_UB_32 -0.0059532000
_diffrn_orient_matrix_UB_33 0.0064921000
_diffrn_radiation_monochromator graphite
_diffrn_radiation_probe x-ray
_diffrn_radiation_type MoK\a
_diffrn_radiation_wavelength 0.71073
_diffrn_reflns_av_R_equivalents 0.0420
_diffrn_reflns_av_unetI/netI 0.0246
_diffrn_reflns_Laue_measured_fraction_full 1.000
_diffrn_reflns_Laue_measured_fraction_max 1.000
_diffrn_reflns_limit_h_max 9
_diffrn_reflns_limit_h_min -9
_diffrn_reflns_limit_k_max 19
_diffrn_reflns_limit_k_min -19
_diffrn_reflns_limit_l_max 15
_diffrn_reflns_limit_l_min -15
_diffrn_reflns_number 17624
_diffrn_reflns_point_group_measured_fraction_full 1.000
_diffrn_reflns_point_group_measured_fraction_max 1.000
_diffrn_reflns_theta_full 25.242
_diffrn_reflns_theta_max 28.278
_diffrn_reflns_theta_min 2.263
_diffrn_source 'fine-focus sealed X-ray tube'
_diffrn_source_type 'Enhance (Mo) X-ray Source'
_exptl_absorpt_coefficient_mu 0.203
_exptl_absorpt_correction_T_max 1.00000
_exptl_absorpt_correction_T_min 0.55261
_exptl_absorpt_correction_type multi-scan
_exptl_absorpt_process_details
;
CrysAlisPro 1.171.39.23a (Rigaku Oxford Diffraction, 2015)
Empirical absorption correction using spherical harmonics,
 implemented in SCALE3 ABSPACK scaling algorithm.
;
_exptl_crystal_colour 'clear light colourless'
_exptl_crystal_density_diffrn 1.177
_exptl_crystal_description needle
_exptl_crystal_F_000 456
_exptl_crystal_size_max 0.55
_exptl_crystal_size_mid 0.25
_exptl_crystal_size_min 0.1
_refine_diff_density_max 0.337
_refine_diff_density_min -0.225
_refine_diff_density_rms 0.044
_refine_ls_extinction_method none
_refine_ls_goodness_of_fit_ref 1.096
_refine_ls_hydrogen_treatment constr
_refine_ls_matrix_type full
_refine_ls_number_parameters 131
_refine_ls_number_reflns 2978
_refine_ls_number_restraints 0
_refine_ls_restrained_S_all 1.096
_refine_ls_R_factor_all 0.0458
_refine_ls_R_factor_gt 0.0411
_refine_ls_shift/su_max 0.001
_refine_ls_shift/su_mean 0.000
_refine_ls_structure_factor_coef Fsqd
_refine_ls_weighting_details 'w=1/[\s^2^(Fo^2^)+(0.0444P)^2^+0.4718P] where P=(Fo^2^+2Fc^2^)/3'
_refine_ls_weighting_scheme calc
_refine_ls_wR_factor_gt 0.1002
_refine_ls_wR_factor_ref 0.1032
_reflns_Friedel_coverage 0.000
_reflns_number_gt 2756
_reflns_number_total 2978
_reflns_threshold_expression 'I > 2\s(I)'
_cod_data_source_file c9dt00485h2.cif
_cod_data_source_block myb4157a
_cod_depositor_comments 'Adding full bibliography for 7049316--7049321.cif.'
_cod_database_code 7049317
_shelx_shelxl_version_number 2014/7
_chemical_oxdiff_formula C20H30ONP
_chemical_oxdiff_usercomment Toluene/THF
_shelx_space_group_comment
;
The symmetry employed for this shelxl refinement is uniquely defined
by the following loop, which should always be used as a source of
symmetry information in preference to the above space-group names.
They are only intended as comments.
;
_reflns_odcompleteness_completeness 99.97
_reflns_odcompleteness_iscentric 1
_reflns_odcompleteness_theta 28.22
_olex2_refinement_description
;
1. Fixed Uiso
 At 1.2 times of:
  All C(H) groups
 At 1.5 times of:
  All C(H,H,H) groups
2.a Ternary CH refined with riding coordinates:
 C8(H8), C5(H5)
2.b Aromatic/amide H refined with riding coordinates:
 C3(H3), C2(H2), C4(H4)
2.c Idealised Me refined as rotating group:
 C7(H7A,H7B,H7C), C10(H10A,H10B,H10C), C6(H6A,H6B,H6C), C9(H9A,H9B,H9C)
;
_olex2_submission_special_instructions 'No special instructions were received'
_oxdiff_exptl_absorpt_empirical_details
;
Empirical correction (ABSPACK) includes:
- Absorption correction using spherical harmonics
- Frame scaling
;
_oxdiff_exptl_absorpt_empirical_full_max 1.523
_oxdiff_exptl_absorpt_empirical_full_min 0.760

loop_
_space_group_symop_operation_xyz
'x, y, z'
'-x, y+1/2, -z+1/2'
'-x, -y, -z'
'x, -y-1/2, z-1/2'

loop_
_atom_site_label
_atom_site_type_symbol
_atom_site_fract_x
_atom_site_fract_y
_atom_site_fract_z
_atom_site_U_iso_or_equiv
_atom_site_adp_type
_atom_site_occupancy
_atom_site_site_symmetry_order
_atom_site_calc_flag
_atom_site_refinement_flags_posn
P1 P 0.22658(6) 0.38847(3) 0.84283(3) 0.03184(13) Uani 1 1 d .
N2 N 0.45801(14) 0.40927(7) 0.37591(9) 0.0159(2) Uani 1 1 d .
N1 N 0.61502(14) 0.30720(7) 0.49020(8) 0.0166(2) Uani 1 1 d .
O1 O 0.18743(16) 0.32991(9) 0.61174(9) 0.0386(3) Uani 1 1 d .
C3 C 0.74035(18) 0.37634(9) 0.47577(11) 0.0187(3) Uani 1 1 d .
H3 H 0.8679 0.3787 0.5091 0.022 Uiso 1 1 calc R
C2 C 0.44572(17) 0.32885(9) 0.42928(10) 0.0178(2) Uani 1 1 d .
H2 H 0.3367 0.2935 0.4248 0.021 Uiso 1 1 calc R
C4 C 0.64262(17) 0.44019(9) 0.40395(11) 0.0198(3) Uani 1 1 d .
H4 H 0.6905 0.4946 0.3783 0.024 Uiso 1 1 calc R
C8 C 0.65519(18) 0.22269(9) 0.56261(11) 0.0207(3) Uani 1 1 d .
H8 H 0.5409 0.1845 0.5501 0.025 Uiso 1 1 calc R
C5 C 0.30126(17) 0.45631(9) 0.29629(10) 0.0189(3) Uani 1 1 d .
H5 H 0.3145 0.5232 0.3092 0.023 Uiso 1 1 calc R
C1 C 0.20500(18) 0.35365(9) 0.71156(12) 0.0236(3) Uani 1 1 d .
C7 C 0.11363(18) 0.42631(10) 0.32483(12) 0.0250(3) Uani 1 1 d .
H7A H 0.0921 0.3622 0.3050 0.037 Uiso 1 1 calc GR
H7B H 0.0141 0.4631 0.2811 0.037 Uiso 1 1 calc GR
H7C H 0.1158 0.4346 0.4064 0.037 Uiso 1 1 calc GR
C10 C 0.69904(19) 0.25006(11) 0.69039(11) 0.0261(3) Uani 1 1 d .
H10A H 0.8122 0.2867 0.7051 0.039 Uiso 1 1 calc GR
H10B H 0.7167 0.1953 0.7377 0.039 Uiso 1 1 calc GR
H10C H 0.5959 0.2855 0.7090 0.039 Uiso 1 1 calc GR
C6 C 0.3151(2) 0.43656(10) 0.17072(11) 0.0256(3) Uani 1 1 d .
H6A H 0.4362 0.4562 0.1569 0.038 Uiso 1 1 calc GR
H6B H 0.2174 0.4696 0.1199 0.038 Uiso 1 1 calc GR
H6C H 0.3005 0.3713 0.1560 0.038 Uiso 1 1 calc GR
C9 C 0.8116(2) 0.16725(10) 0.52410(13) 0.0301(3) Uani 1 1 d .
H9A H 0.7788 0.1552 0.4422 0.045 Uiso 1 1 calc GR
H9B H 0.8278 0.1096 0.5657 0.045 Uiso 1 1 calc GR
H9C H 0.9273 0.2018 0.5401 0.045 Uiso 1 1 calc GR

loop_
_atom_site_aniso_label
_atom_site_aniso_U_11
_atom_site_aniso_U_22
_atom_site_aniso_U_33
_atom_site_aniso_U_23
_atom_site_aniso_U_13
_atom_site_aniso_U_12
P1 0.0443(2) 0.0270(2) 0.0218(2) 0.00294(14) -0.00030(16) 0.00651(16)
N2 0.0166(5) 0.0170(5) 0.0136(5) 0.0002(4) 0.0015(4) -0.0005(4)
N1 0.0168(5) 0.0189(5) 0.0133(5) 0.0022(4) 0.0004(4) -0.0013(4)
O1 0.0383(6) 0.0536(7) 0.0232(5) -0.0013(5) 0.0040(4) -0.0070(5)
C3 0.0181(6) 0.0215(6) 0.0160(5) 0.0000(4) 0.0020(4) -0.0040(5)
C2 0.0172(5) 0.0196(6) 0.0156(5) 0.0010(4) 0.0004(4) -0.0022(4)
C4 0.0199(6) 0.0202(6) 0.0190(6) 0.0004(5) 0.0029(5) -0.0051(5)
C8 0.0215(6) 0.0211(6) 0.0175(6) 0.0074(5) -0.0012(5) -0.0027(5)
C5 0.0211(6) 0.0183(6) 0.0160(6) 0.0020(4) 0.0003(5) 0.0039(5)
C1 0.0186(6) 0.0250(7) 0.0259(7) 0.0076(5) 0.0007(5) -0.0025(5)
C7 0.0191(6) 0.0317(7) 0.0231(6) 0.0037(5) 0.0009(5) 0.0036(5)
C10 0.0267(7) 0.0345(7) 0.0165(6) 0.0080(5) 0.0024(5) 0.0013(6)
C6 0.0284(7) 0.0318(7) 0.0156(6) 0.0021(5) 0.0013(5) 0.0039(6)
C9 0.0387(8) 0.0242(7) 0.0259(7) 0.0027(5) 0.0025(6) 0.0073(6)

loop_
_atom_type_symbol
_atom_type_description
_atom_type_scat_dispersion_real
_atom_type_scat_dispersion_imag
_atom_type_scat_source
C C 0.0033 0.0016 'International Tables Vol C Tables 4.2.6.8 and 6.1.1.4'
H H 0.0000 0.0000 'International Tables Vol C Tables 4.2.6.8 and 6.1.1.4'
N N 0.0061 0.0033 'International Tables Vol C Tables 4.2.6.8 and 6.1.1.4'
O O 0.0106 0.0060 'International Tables Vol C Tables 4.2.6.8 and 6.1.1.4'
P P 0.1023 0.0942 'International Tables Vol C Tables 4.2.6.8 and 6.1.1.4'

loop_
_geom_angle_atom_site_label_1
_geom_angle_atom_site_label_2
_geom_angle_atom_site_label_3
_geom_angle
C2 N2 C4 108.40(10)
C2 N2 C5 125.73(10)
C4 N2 C5 125.84(10)
C3 N1 C8 127.13(10)
C2 N1 C3 108.70(10)
C2 N1 C8 124.15(10)
N1 C3 H3 126.5
C4 C3 N1 107.01(11)
C4 C3 H3 126.5
N2 C2 N1 108.81(11)
N2 C2 H2 125.6
N1 C2 H2 125.6
N2 C4 H4 126.5
C3 C4 N2 107.07(11)
C3 C4 H4 126.5
N1 C8 H8 108.0
N1 C8 C10 109.30(11)
N1 C8 C9 109.94(11)
C10 C8 H8 108.0
C9 C8 H8 108.0
C9 C8 C10 113.51(11)
N2 C5 H5 108.2
N2 C5 C7 109.63(10)
N2 C5 C6 109.96(10)
C7 C5 H5 108.2
C7 C5 C6 112.45(11)
C6 C5 H5 108.2
O1 C1 P1 178.18(13)
C5 C7 H7A 109.5
C5 C7 H7B 109.5
C5 C7 H7C 109.5
H7A C7 H7B 109.5
H7A C7 H7C 109.5
H7B C7 H7C 109.5
C8 C10 H10A 109.5
C8 C10 H10B 109.5
C8 C10 H10C 109.5
H10A C10 H10B 109.5
H10A C10 H10C 109.5
H10B C10 H10C 109.5
C5 C6 H6A 109.5
C5 C6 H6B 109.5
C5 C6 H6C 109.5
H6A C6 H6B 109.5
H6A C6 H6C 109.5
H6B C6 H6C 109.5
C8 C9 H9A 109.5
C8 C9 H9B 109.5
C8 C9 H9C 109.5
H9A C9 H9B 109.5
H9A C9 H9C 109.5
H9B C9 H9C 109.5

loop_
_geom_bond_atom_site_label_1
_geom_bond_atom_site_label_2
_geom_bond_distance
P1 C1 1.5968(15)
N2 C2 1.3298(16)
N2 C4 1.3839(15)
N2 C5 1.4882(15)
N1 C3 1.3779(16)
N1 C2 1.3309(15)
N1 C8 1.4837(15)
O1 C1 1.2017(18)
C3 H3 0.9300
C3 C4 1.3540(18)
C2 H2 0.9300
C4 H4 0.9300
C8 H8 0.9800
C8 C10 1.5225(18)
C8 C9 1.518(2)
C5 H5 0.9800
C5 C7 1.5155(18)
C5 C6 1.5189(17)
C7 H7A 0.9600
C7 H7B 0.9600
C7 H7C 0.9600
C10 H10A 0.9600
C10 H10B 0.9600
C10 H10C 0.9600
C6 H6A 0.9600
C6 H6B 0.9600
C6 H6C 0.9600
C9 H9A 0.9600
C9 H9B 0.9600
C9 H9C 0.9600
